data_7018513
loop_
_publ_author_name
'Lu, Wei-Yi'
'Hsiao, Mon-Wei'
'Hsu, Sodio C. N.'
'Peng, Wei-Te'
'Chang, Ya-Ju'
'Tsou, Yu-Chi'
'Wu, Ting-Yi'
'Lai, Yi-Chun'
'Chen, Yun'
'Chen, Hsuan-Ying'

_publ_section_title
;
 Synthesis, characterization and catalytic activity of lithium and sodium
 iminophenoxide complexes towards ring-opening polymerization of
 l-lactide.
;
_journal_issue 13
_journal_name_full 'Dalton transactions (Cambridge, England : 2003)'
_journal_page_first 3659
_journal_page_last 3667
_journal_paper_doi 10.1039/c2dt12063a
_journal_volume 41
_journal_year 2012
_chemical_formula_moiety 'C14 H12 Li N O S'
_chemical_formula_sum 'C14 H12 Li N O S'
_chemical_formula_weight 249.25
_chemical_name_systematic
;
?
;
_space_group_IT_number 220
_symmetry_cell_setting cubic
_symmetry_space_group_name_Hall 'I -4bd 2c 3'
_symmetry_space_group_name_H-M 'I -4 3 d'
_atom_sites_solution_hydrogens geom
_atom_sites_solution_primary direct
_atom_sites_solution_secondary difmap
_audit_creation_method SHELXL-97
_cell_angle_alpha 90.00
_cell_angle_beta 90.00
_cell_angle_gamma 90.00
_cell_formula_units_Z 48
_cell_length_a 25.6289(2)
_cell_length_b 25.6289(2)
_cell_length_c 25.6289(2)
_cell_measurement_reflns_used 5685
_cell_measurement_temperature 110(2)
_cell_measurement_theta_max 29.1235
_cell_measurement_theta_min 2.8599
_cell_volume 16834.1(2)
_computing_cell_refinement
;
CrysAlisPro, Oxford Diffraction Ltd.,
Version 1.171.33.66 (release 28-04-2010 CrysAlis171 .NET)
(compiled Apr 28 2010,14:27:37)
;
_computing_data_collection
;
CrysAlisPro, Oxford Diffraction Ltd.,
Version 1.171.33.66 (release 28-04-2010 CrysAlis171 .NET)
(compiled Apr 28 2010,14:27:37)
;
_computing_data_reduction
;
CrysAlisPro, Oxford Diffraction Ltd.,
Version 1.171.33.66 (release 28-04-2010 CrysAlis171 .NET)
(compiled Apr 28 2010,14:27:37)
;
_computing_molecular_graphics 'Bruker SHELXTL'
_computing_publication_material 'Bruker SHELXTL'
_computing_structure_refinement 'SHELXL-97 (Sheldrick, 2008)'
_computing_structure_solution 'SHELXS-97 (Sheldrick, 2008)'
_diffrn_ambient_temperature 110(2)
_diffrn_detector_area_resol_mean 16.0690
_diffrn_measured_fraction_theta_full 0.998
_diffrn_measured_fraction_theta_max 0.998
_diffrn_measurement_device_type 'Xcalibur, Sapphire3, Gemini'
_diffrn_measurement_method '\w scans'
_diffrn_radiation_monochromator graphite
_diffrn_radiation_source 'Enhance (Mo) X-ray Source'
_diffrn_radiation_type 'Mo K\a'
_diffrn_radiation_wavelength 0.71073
_diffrn_reflns_av_R_equivalents 0.0363
_diffrn_reflns_av_sigmaI/netI 0.0365
_diffrn_reflns_limit_h_max 31
_diffrn_reflns_limit_h_min -17
_diffrn_reflns_limit_k_max 31
_diffrn_reflns_limit_k_min -31
_diffrn_reflns_limit_l_max 17
_diffrn_reflns_limit_l_min -29
_diffrn_reflns_number 11277
_diffrn_reflns_theta_full 25.98
_diffrn_reflns_theta_max 25.98
_diffrn_reflns_theta_min 2.97
_exptl_absorpt_coefficient_mu 0.215
_exptl_absorpt_correction_T_max 1.00000
_exptl_absorpt_correction_T_min 0.78818
_exptl_absorpt_correction_type multi-scan
_exptl_absorpt_process_details
;
CrysAlisPro, Oxford Diffraction Ltd.,
Version 1.171.33.66 (release 28-04-2010 CrysAlis171 .NET)
(compiled Apr 28 2010,14:27:37)
Empirical absorption correction using spherical harmonics,
implemented in SCALE3 ABSPACK scaling algorithm.
;
_exptl_crystal_colour colorless
_exptl_crystal_density_diffrn 1.180
_exptl_crystal_density_method 'not measured'
_exptl_crystal_description cubic
_exptl_crystal_F_000 6240
_exptl_crystal_size_max 0.50
_exptl_crystal_size_mid 0.45
_exptl_crystal_size_min 0.40
_platon_squeeze_details
;
;
_refine_diff_density_max 0.661
_refine_diff_density_min -0.687
_refine_diff_density_rms 0.104
_refine_ls_abs_structure_details 'Flack H D (1983), Acta Cryst. A39, 876-881'
_refine_ls_abs_structure_Flack 0.1(2)
_refine_ls_extinction_method none
_refine_ls_goodness_of_fit_ref 1.175
_refine_ls_hydrogen_treatment constr
_refine_ls_matrix_type full
_refine_ls_number_parameters 165
_refine_ls_number_reflns 2612
_refine_ls_number_restraints 0
_refine_ls_restrained_S_all 1.175
_refine_ls_R_factor_all 0.0936
_refine_ls_R_factor_gt 0.0819
_refine_ls_shift/su_max 0.000
_refine_ls_shift/su_mean 0.000
_refine_ls_structure_factor_coef Fsqd
_refine_ls_weighting_details 'calc w=1/[\s^2^(Fo^2^)+(0.1847P)^2^+11.1799P] where P=(Fo^2^+2Fc^2^)/3'
_refine_ls_weighting_scheme calc
_refine_ls_wR_factor_gt 0.2554
_refine_ls_wR_factor_ref 0.2681
_reflns_number_gt 2119
_reflns_number_total 2612
_reflns_threshold_expression >2sigma(I)
_cod_data_source_file c2dt12063a.txt
_cod_data_source_block lisme
_cod_database_code 7018513

loop_
_symmetry_equiv_pos_as_xyz
'x, y, z'
'-x+1/2, -y, z+1/2'
'-x, y+1/2, -z+1/2'
'x+1/2, -y+1/2, -z'
'z, x, y'
'z+1/2, -x+1/2, -y'
'-z+1/2, -x, y+1/2'
'-z, x+1/2, -y+1/2'
'y, z, x'
'-y, z+1/2, -x+1/2'
'y+1/2, -z+1/2, -x'
'-y+1/2, -z, x+1/2'
'y+1/4, x+1/4, z+1/4'
'-y+1/4, -x+3/4, z+3/4'
'y+3/4, -x+1/4, -z+3/4'
'-y+3/4, x+3/4, -z+1/4'
'x+1/4, z+1/4, y+1/4'
'-x+3/4, z+3/4, -y+1/4'
'-x+1/4, -z+3/4, y+3/4'
'x+3/4, -z+1/4, -y+3/4'
'z+1/4, y+1/4, x+1/4'
'z+3/4, -y+1/4, -x+3/4'
'-z+3/4, y+3/4, -x+1/4'
'-z+1/4, -y+3/4, x+3/4'
'x+1/2, y+1/2, z+1/2'
'-x+1, -y+1/2, z+1'
'-x+1/2, y+1, -z+1'
'x+1, -y+1, -z+1/2'
'z+1/2, x+1/2, y+1/2'
'z+1, -x+1, -y+1/2'
'-z+1, -x+1/2, y+1'
'-z+1/2, x+1, -y+1'
'y+1/2, z+1/2, x+1/2'
'-y+1/2, z+1, -x+1'
'y+1, -z+1, -x+1/2'
'-y+1, -z+1/2, x+1'
'y+3/4, x+3/4, z+3/4'
'-y+3/4, -x+5/4, z+5/4'
'y+5/4, -x+3/4, -z+5/4'
'-y+5/4, x+5/4, -z+3/4'
'x+3/4, z+3/4, y+3/4'
'-x+5/4, z+5/4, -y+3/4'
'-x+3/4, -z+5/4, y+5/4'
'x+5/4, -z+3/4, -y+5/4'
'z+3/4, y+3/4, x+3/4'
'z+5/4, -y+3/4, -x+5/4'
'-z+5/4, y+5/4, -x+3/4'
'-z+3/4, -y+5/4, x+5/4'

loop_
_atom_site_label
_atom_site_type_symbol
_atom_site_fract_x
_atom_site_fract_y
_atom_site_fract_z
_atom_site_U_iso_or_equiv
_atom_site_adp_type
_atom_site_occupancy
_atom_site_symmetry_multiplicity
_atom_site_calc_flag
_atom_site_refinement_flags
Li Li 0.6979(4) 1.0878(4) -0.0132(4) 0.030(2) Uani 1 1 d .
O1 O 0.69577(14) 1.16315(14) -0.01327(13) 0.0213(8) Uani 1 1 d .
N1 N 0.62804(17) 1.08647(18) -0.06036(18) 0.0239(10) Uani 1 1 d .
C1 C 0.6568(2) 1.1948(2) -0.0196(2) 0.0227(11) Uani 1 1 d .
C2 C 0.6584(2) 1.2470(2) 0.0000(2) 0.0286(12) Uani 1 1 d .
H2A H 0.6880 1.2583 0.0177 0.034 Uiso 1 1 calc R
C3 C 0.6175(3) 1.2809(2) -0.0066(2) 0.0371(14) Uani 1 1 d .
H3A H 0.6194 1.3142 0.0078 0.045 Uiso 1 1 calc R
C4 C 0.5735(2) 1.2665(3) -0.0341(3) 0.0388(15) Uani 1 1 d .
H4A H 0.5465 1.2902 -0.0396 0.047 Uiso 1 1 calc R
C5 C 0.5702(2) 1.2156(2) -0.0538(2) 0.0308(13) Uani 1 1 d .
H5A H 0.5403 1.2054 -0.0716 0.037 Uiso 1 1 calc R
C6 C 0.6109(2) 1.1796(2) -0.0473(2) 0.0233(11) Uani 1 1 d .
C7 C 0.6015(2) 1.1268(2) -0.0676(2) 0.0277(12) Uani 1 1 d .
H7A H 0.5721 1.1229 -0.0884 0.033 Uiso 1 1 calc R
C8 C 0.6101(2) 1.0399(2) -0.0838(2) 0.0242(11) Uani 1 1 d .
C9 C 0.5903(2) 1.0391(3) -0.1349(3) 0.0326(13) Uani 1 1 d .
H9A H 0.5896 1.0696 -0.1546 0.039 Uiso 1 1 calc R
C10 C 0.5723(2) 0.9939(3) -0.1554(3) 0.0402(15) Uani 1 1 d .
H10A H 0.5580 0.9939 -0.1888 0.048 Uiso 1 1 calc R
C11 C 0.5749(2) 0.9479(3) -0.1277(3) 0.0377(15) Uani 1 1 d .
H11A H 0.5624 0.9172 -0.1426 0.045 Uiso 1 1 calc R
C12 C 0.5954(2) 0.9466(3) -0.0784(3) 0.0331(14) Uani 1 1 d .
H12A H 0.5974 0.9153 -0.0602 0.040 Uiso 1 1 calc R
C13 C 0.61325(19) 0.9924(2) -0.0557(2) 0.0258(12) Uani 1 1 d .
S1 S 0.63841(6) 0.99743(7) 0.00799(6) 0.0365(5) Uani 1 1 d .
C14 C 0.6545(3) 0.9298(2) 0.0221(3) 0.0445(17) Uani 1 1 d .
H14A H 0.6229 0.9103 0.0273 0.067 Uiso 1 1 calc R
H14B H 0.6754 0.9282 0.0531 0.067 Uiso 1 1 calc R
H14C H 0.6736 0.9153 -0.0067 0.067 Uiso 1 1 calc R

loop_
_atom_site_aniso_label
_atom_site_aniso_U_11
_atom_site_aniso_U_22
_atom_site_aniso_U_33
_atom_site_aniso_U_23
_atom_site_aniso_U_13
_atom_site_aniso_U_12
Li 0.026(4) 0.026(4) 0.038(5) -0.010(4) -0.002(4) 0.003(4)
O1 0.0192(17) 0.0229(18) 0.0216(18) -0.0019(15) 0.0000(14) 0.0019(15)
N1 0.018(2) 0.028(2) 0.026(2) 0.000(2) -0.0020(19) -0.0049(19)
C1 0.019(2) 0.027(3) 0.022(2) 0.006(2) 0.008(2) -0.002(2)
C2 0.029(3) 0.031(3) 0.025(2) -0.002(3) 0.001(2) 0.002(2)
C3 0.050(4) 0.033(3) 0.029(3) -0.002(3) 0.001(3) 0.006(3)
C4 0.026(3) 0.039(3) 0.051(4) 0.009(3) 0.000(3) 0.010(3)
C5 0.023(3) 0.039(3) 0.031(3) 0.010(3) -0.004(2) 0.002(3)
C6 0.019(2) 0.029(3) 0.022(2) 0.005(2) 0.008(2) 0.000(2)
C7 0.018(2) 0.043(3) 0.023(3) 0.004(2) -0.006(2) -0.001(2)
C8 0.021(2) 0.029(3) 0.022(3) 0.000(2) 0.001(2) 0.000(2)
C9 0.028(3) 0.035(3) 0.035(3) -0.002(3) -0.004(3) 0.004(3)
C10 0.029(3) 0.053(4) 0.039(3) -0.008(3) -0.010(3) 0.000(3)
C11 0.027(3) 0.033(3) 0.053(4) -0.013(3) -0.008(3) -0.003(3)
C12 0.019(2) 0.032(3) 0.048(3) -0.011(3) 0.001(3) -0.009(2)
C13 0.015(2) 0.029(3) 0.033(3) -0.003(2) -0.003(2) -0.011(2)
S1 0.0407(9) 0.0356(8) 0.0333(8) 0.0012(7) 0.0024(7) -0.0037(7)
C14 0.055(4) 0.030(3) 0.048(4) 0.011(3) -0.016(3) -0.011(3)

loop_
_atom_type_symbol
_atom_type_description
_atom_type_scat_dispersion_real
_atom_type_scat_dispersion_imag
_atom_type_scat_source
C C 0.0033 0.0016 'International Tables Vol C Tables 4.2.6.8 and 6.1.1.4'
H H 0.0000 0.0000 'International Tables Vol C Tables 4.2.6.8 and 6.1.1.4'
Li Li -0.0003 0.0001 'International Tables Vol C Tables 4.2.6.8 and 6.1.1.4'
N N 0.0061 0.0033 'International Tables Vol C Tables 4.2.6.8 and 6.1.1.4'
O O 0.0106 0.0060 'International Tables Vol C Tables 4.2.6.8 and 6.1.1.4'
S S 0.1246 0.1234 'International Tables Vol C Tables 4.2.6.8 and 6.1.1.4'

loop_
_geom_angle_atom_site_label_1
_geom_angle_atom_site_label_2
_geom_angle_atom_site_label_3
_geom_angle
_geom_angle_site_symmetry_1
_geom_angle_site_symmetry_3
O1 Li O1 92.0(4) . 48_563
O1 Li O1 91.5(4) . 22_575
O1 Li O1 92.1(4) 48_563 22_575
O1 Li N1 89.6(4) . .
O1 Li N1 113.8(5) 48_563 .
O1 Li N1 154.0(5) 22_575 .
O1 Li Li 47.0(4) . 48_563
O1 Li Li 45.1(2) 48_563 48_563
O1 Li Li 91.1(3) 22_575 48_563
N1 Li Li 108.4(5) . 48_563
O1 Li Li 46.5(3) . 22_575
O1 Li Li 91.4(3) 48_563 22_575
O1 Li Li 45.1(2) 22_575 22_575
N1 Li Li 131.1(6) . 22_575
Li Li Li 60.7(4) 48_563 22_575
O1 Li Li 91.6(3) . 27_644
O1 Li Li 46.3(3) 48_563 27_644
O1 Li Li 45.8(3) 22_575 27_644
N1 Li Li 160.1(7) . 27_644
Li Li Li 59.6(2) 48_563 27_644
Li Li Li 59.6(2) 22_575 27_644
O1 Li S1 143.6(5) . .
O1 Li S1 123.3(4) 48_563 .
O1 Li S1 95.3(4) 22_575 .
N1 Li S1 69.4(3) . .
Li Li S1 167.1(5) 48_563 .
Li Li S1 130.7(5) 22_575 .
Li Li S1 118.4(3) 27_644 .
C1 O1 Li 130.3(4) . .
C1 O1 Li 121.5(4) . 22_575
Li O1 Li 88.4(4) . 22_575
C1 O1 Li 127.8(4) . 48_563
Li O1 Li 88.0(4) . 48_563
Li O1 Li 87.9(4) 22_575 48_563
C7 N1 C8 117.3(5) . .
C7 N1 Li 121.3(4) . .
C8 N1 Li 121.4(4) . .
O1 C1 C2 121.2(5) . .
O1 C1 C6 121.8(5) . .
C2 C1 C6 117.0(5) . .
C3 C2 C1 121.8(6) . .
C3 C2 H2A 119.1 . .
C1 C2 H2A 119.1 . .
C2 C3 C4 121.2(6) . .
C2 C3 H3A 119.4 . .
C4 C3 H3A 119.4 . .
C3 C4 C5 118.7(5) . .
C3 C4 H4A 120.6 . .
C5 C4 H4A 120.6 . .
C4 C5 C6 121.7(5) . .
C4 C5 H5A 119.2 . .
C6 C5 H5A 119.2 . .
C5 C6 C1 119.5(5) . .
C5 C6 C7 116.2(5) . .
C1 C6 C7 124.2(5) . .
N1 C7 C6 128.3(5) . .
N1 C7 H7A 115.9 . .
C6 C7 H7A 115.9 . .
C9 C8 C13 118.8(5) . .
C9 C8 N1 121.7(5) . .
C13 C8 N1 119.4(5) . .
C10 C9 C8 119.8(6) . .
C10 C9 H9A 120.1 . .
C8 C9 H9A 120.1 . .
C9 C10 C11 121.1(6) . .
C9 C10 H10A 119.5 . .
C11 C10 H10A 119.5 . .
C12 C11 C10 120.9(6) . .
C12 C11 H11A 119.5 . .
C10 C11 H11A 119.5 . .
C11 C12 C13 119.7(6) . .
C11 C12 H12A 120.2 . .
C13 C12 H12A 120.2 . .
C12 C13 C8 119.7(5) . .
C12 C13 S1 124.9(5) . .
C8 C13 S1 115.4(4) . .
C13 S1 C14 101.4(3) . .
C13 S1 Li 94.6(3) . .
C14 S1 Li 134.2(3) . .
S1 C14 H14A 109.5 . .
S1 C14 H14B 109.5 . .
H14A C14 H14B 109.5 . .
S1 C14 H14C 109.5 . .
H14A C14 H14C 109.5 . .
H14B C14 H14C 109.5 . .

loop_
_geom_bond_atom_site_label_1
_geom_bond_atom_site_label_2
_geom_bond_distance
_geom_bond_site_symmetry_2
Li O1 1.932(10) .
Li O1 1.979(10) 48_563
Li O1 1.995(10) 22_575
Li N1 2.160(10) .
Li Li 2.727(16) 48_563
Li Li 2.727(16) 22_575
Li Li 2.757(19) 27_644
Li S1 2.825(10) .
O1 C1 1.297(7) .
O1 Li 1.979(10) 22_575
O1 Li 1.995(10) 48_563
N1 C7 1.252(8) .
N1 C8 1.413(7) .
C1 C2 1.430(8) .
C1 C6 1.427(8) .
C2 C3 1.373(8) .
C2 H2A 0.9300 .
C3 C4 1.381(9) .
C3 H3A 0.9300 .
C4 C5 1.402(9) .
C4 H4A 0.9300 .
C5 C6 1.401(7) .
C5 H5A 0.9300 .
C6 C7 1.469(8) .
C7 H7A 0.9300 .
C8 C9 1.405(8) .
C8 C13 1.418(8) .
C9 C10 1.354(9) .
C9 H9A 0.9300 .
C10 C11 1.380(10) .
C10 H10A 0.9300 .
C11 C12 1.369(10) .
C11 H11A 0.9300 .
C12 C13 1.386(8) .
C12 H12A 0.9300 .
C13 S1 1.760(6) .
S1 C14 1.817(6) .
C14 H14A 0.9600 .
C14 H14B 0.9600 .
C14 H14C 0.9600 .

loop_
_platon_squeeze_void_nr
_platon_squeeze_void_average_x
_platon_squeeze_void_average_y
_platon_squeeze_void_average_z
_platon_squeeze_void_volume
_platon_squeeze_void_count_electrons
_platon_squeeze_void_content
1 0.060 0.060 0.060 167 29 ' '
2 0.060 -0.060 0.440 167 29 ' '
3 -0.060 0.440 0.060 167 29 ' '
4 -0.060 0.560 0.440 167 29 ' '
5 0.190 0.310 0.690 167 29 ' '
6 0.190 0.690 0.810 167 29 ' '
7 0.310 0.310 0.310 167 29 ' '
8 0.310 0.690 0.190 167 29 ' '
9 0.440 0.060 0.940 167 29 ' '
10 0.440 0.940 0.560 167 29 ' '
11 0.560 0.560 0.560 167 29 ' '
12 0.560 0.440 -0.060 167 29 ' '
13 0.690 0.190 0.310 167 29 ' '
14 0.690 0.810 0.190 167 29 ' '
15 0.810 0.190 0.690 167 29 ' '
16 0.810 0.810 0.810 167 29 ' '
